data_4322869
loop_
_publ_author_name
'Paul Roussel'
'Nathaniel W. Alcock'
'Peter Scott'

_publ_section_title
;
 Synthesis and Molecular Structure of the Lithiated Triamidoamine
 [Li3{N(CH2CH2SiButMe2)3}(THF)n]
;
_journal_name_full 'Inorganic Chemistry'
_journal_page_first 3435
_journal_page_last 3436
_journal_paper_doi 10.1021/ic980167h
_journal_volume 37
_journal_year 1998
_chemical_formula_sum 'C32 H73 Li3 N4 O2 Si3'
_chemical_formula_weight 651.03
_chemical_name_systematic
; 
 ? 
;
_space_group_IT_number 2
_symmetry_cell_setting triclinic
_symmetry_space_group_name_Hall '-P 1'
_symmetry_space_group_name_H-M 'P -1'
_atom_sites_solution_hydrogens geom
_atom_sites_solution_primary direct
_atom_sites_solution_secondary difmap
_audit_creation_method SHELXL
_cell_angle_alpha 80.42(3)
_cell_angle_beta 81.79(3)
_cell_angle_gamma 75.38(3)
_cell_formula_units_Z 2
_cell_length_a 11.494(2)
_cell_length_b 12.763(3)
_cell_length_c 15.499(3)
_cell_measurement_reflns_used 4271
_cell_measurement_temperature 180(2)
_cell_measurement_theta_max 15
_cell_measurement_theta_min 3
_cell_volume 2157.2(8)
_computing_structure_refinement 'SHELXL-96 (Sheldrick, 1996)'
_computing_structure_solution 'SHELXS-96 (Sheldrick, 1990)'
_diffrn_ambient_temperature 180(2)
_diffrn_radiation_monochromator graphite
_diffrn_radiation_source 'fine-focus sealed tube'
_diffrn_radiation_type MoK\a
_diffrn_radiation_wavelength 0.71073
_diffrn_reflns_av_R_equivalents 0.0314
_diffrn_reflns_av_sigmaI/netI 0.0897
_diffrn_reflns_limit_h_max 15
_diffrn_reflns_limit_h_min -11
_diffrn_reflns_limit_k_max 17
_diffrn_reflns_limit_k_min -13
_diffrn_reflns_limit_l_max 20
_diffrn_reflns_limit_l_min -19
_diffrn_reflns_number 10581
_diffrn_reflns_theta_max 25.00
_diffrn_reflns_theta_min 1.66
_exptl_absorpt_coefficient_mu 0.138
_exptl_absorpt_correction_T_max 0.93
_exptl_absorpt_correction_T_min 0.79
_exptl_absorpt_correction_type psi-scan
_exptl_crystal_colour colourless
_exptl_crystal_density_diffrn 1.002
_exptl_crystal_description blocks
_exptl_crystal_F_000 720
_exptl_crystal_size_max 0.36
_exptl_crystal_size_mid 0.26
_exptl_crystal_size_min 0.21
_refine_diff_density_max 0.285
_refine_diff_density_min -0.293
_refine_diff_density_rms 0.043
_refine_ls_extinction_method none
_refine_ls_goodness_of_fit_all 0.916
_refine_ls_goodness_of_fit_obs 1.030
_refine_ls_matrix_type full
_refine_ls_number_parameters 450
_refine_ls_number_reflns 7297
_refine_ls_number_restraints 0
_refine_ls_restrained_S_all 0.916
_refine_ls_restrained_S_obs 1.030
_refine_ls_R_factor_all 0.1162
_refine_ls_R_factor_obs 0.0572
_refine_ls_shift/esd_max 0.235
_refine_ls_shift/esd_mean 0.011
_refine_ls_structure_factor_coef Fsqd
_refine_ls_weighting_details 'w=1/[\s^2^(Fo^2^)+(0.0800P)^2^+0.0000P] where P=(Fo^2^+2Fc^2^)/3'
_refine_ls_weighting_scheme calc
_refine_ls_wR_factor_all 0.1594
_refine_ls_wR_factor_obs 0.1312
_reflns_number_observed 4071
_reflns_number_total 7297
_reflns_observed_criterion >2sigma(I)
_cod_data_source_file ic980167h.cif
_cod_data_source_block linn
_cod_depositor_comments
;
The following automatic conversions were performed:

'_geom_bond_publ_flag' value 'Y' changed to 'y' according to the
built-in table from CIF Core dictionary named 'cif_core.dic' version
2.4.1 from 2010-06-29 (18 times).

'_geom_angle_publ_flag' value 'Y'
changed to 'y' according to the built-in table from CIF Core
dictionary named 'cif_core.dic' version 2.4.1 from 2010-06-29 (12
times).

Automatic conversion script
Id: cif_fix_values 1673 2011-04-08 12:14:43Z adriana 

The following automatic conversions were performed:

'_refine_ls_weighting_scheme' value 'calc
w=1/[\s^2^(Fo^2^)+(0.0800P)^2^+0.0000P] where P=(Fo^2^+2Fc^2^)/3' was
changed to 'calc'. New tag '_refine_ls_weighting_details' was
created. The value of the new tag was set to
'w=1/[\s^2^(Fo^2^)+(0.0800P)^2^+0.0000P] where P=(Fo^2^+2Fc^2^)/3'.

Automatic conversion script
Id: cif_fix_values 3143 2015-03-26 13:38:13Z robertas 
;
_cod_database_code 4322869

loop_
_symmetry_equiv_pos_as_xyz
'x, y, z'
'-x, -y, -z'

loop_
_atom_site_aniso_label
_atom_site_aniso_U_11
_atom_site_aniso_U_22
_atom_site_aniso_U_33
_atom_site_aniso_U_23
_atom_site_aniso_U_13
_atom_site_aniso_U_12
Si1 0.0450(5) 0.0396(5) 0.0311(4) -0.0080(4) -0.0090(4) -0.0103(4)
Si2 0.0446(6) 0.0535(6) 0.0357(5) -0.0143(4) -0.0036(4) -0.0125(4)
Si3A_a 0.0434(11) 0.0527(9) 0.0347(9) 0.0044(7) -0.0089(8) -0.0052(7)
Si3B_b 0.043(2) 0.054(2) 0.057(2) -0.0056(15) -0.0062(19) -0.0080(15)
Li1 0.063(3) 0.047(3) 0.029(3) 0.000(2) -0.007(2) -0.024(3)
Li2 0.054(3) 0.043(3) 0.036(3) -0.005(2) -0.007(2) -0.010(3)
Li3 0.054(3) 0.054(3) 0.047(3) -0.011(3) -0.012(3) -0.007(3)
N1 0.0472(15) 0.0321(14) 0.0319(13) -0.0028(11) -0.0091(11) -0.0118(11)
N2 0.0424(15) 0.0436(15) 0.0297(13) -0.0108(11) 0.0002(11) -0.0119(12)
N3 0.0661(19) 0.0440(17) 0.0496(16) -0.0107(13) -0.0272(14) -0.0008(14)
N4 0.0371(14) 0.0398(14) 0.0279(12) -0.0079(11) -0.0021(11) -0.0103(11)
C1 0.0472(19) 0.0325(17) 0.0329(16) -0.0027(13) -0.0003(14) -0.0148(14)
C2 0.052(2) 0.0401(19) 0.0349(16) -0.0053(14) -0.0098(15) -0.0129(15)
C3 0.0452(19) 0.0381(17) 0.0333(16) -0.0094(13) -0.0016(14) -0.0102(14)
C4 0.0449(19) 0.0415(18) 0.0380(16) -0.0092(14) -0.0057(14) -0.0150(15)
C5 0.051(2) 0.049(2) 0.0386(17) -0.0121(15) -0.0074(15) -0.0169(16)
C6 0.047(2) 0.061(2) 0.0453(19) -0.0138(17) -0.0137(16) -0.0081(17)
C7 0.058(2) 0.048(2) 0.067(2) -0.0221(18) -0.0176(18) -0.0069(17)
C8 0.068(2) 0.075(3) 0.0340(17) -0.0095(17) -0.0073(16) -0.022(2)
C9 0.0471(19) 0.0389(18) 0.0382(17) -0.0100(14) -0.0090(14) -0.0123(15)
C10 0.068(2) 0.067(2) 0.0443(19) -0.0015(17) -0.0059(17) -0.0302(19)
C11 0.059(2) 0.064(2) 0.066(2) -0.0235(19) -0.0053(18) -0.0237(19)
C12 0.051(2) 0.052(2) 0.060(2) -0.0120(17) -0.0077(17) -0.0127(17)
C13 0.059(2) 0.105(3) 0.045(2) -0.011(2) -0.0138(18) -0.015(2)
C14 0.050(2) 0.059(2) 0.070(2) -0.0183(19) 0.0011(18) -0.0117(18)
C15 0.043(2) 0.066(2) 0.062(2) -0.0265(19) 0.0067(17) -0.0196(18)
C16 0.065(3) 0.110(4) 0.106(3) -0.044(3) 0.006(2) -0.041(3)
C17 0.083(3) 0.082(3) 0.068(3) -0.007(2) 0.014(2) -0.042(2)
C18 0.081(3) 0.065(3) 0.123(4) -0.034(3) 0.028(3) -0.034(2)
C19A_a 0.049(4) 0.080(5) 0.087(5) 0.023(5) -0.005(4) -0.027(4)
C20A_a 0.113(6) 0.082(5) 0.053(4) -0.009(3) -0.041(4) -0.005(4)
O3 0.0932(18) 0.0374(13) 0.0481(14) 0.0033(11) -0.0118(13) -0.0166(12)
C31 0.101(3) 0.053(2) 0.064(3) -0.007(2) -0.004(2) -0.019(2)
C32 0.120(4) 0.053(3) 0.086(3) -0.002(2) -0.010(3) -0.031(2)
C33 0.138(4) 0.064(3) 0.076(3) 0.007(2) 0.011(3) -0.028(3)
C34 0.176(5) 0.054(3) 0.053(2) 0.011(2) -0.022(3) -0.026(3)
O4 0.0487(15) 0.0936(19) 0.0509(14) -0.0032(14) -0.0048(12) -0.0111(13)
C41 0.078(3) 0.118(4) 0.071(3) 0.021(3) -0.009(2) -0.023(3)
C42A_a 0.085(10) 0.115(14) 0.190(18) 0.051(11) -0.037(11) -0.052(10)
C43A_a 0.069(11) 0.26(3) 0.25(2) 0.130(17) -0.033(12) -0.093(15)
C42B_b 0.126(17) 0.106(19) 0.079(11) 0.023(11) 0.031(11) -0.047(16)
C43B_b 0.075(14) 0.117(14) 0.064(10) -0.024(11) 0.007(9) -0.019(10)
C44 0.049(3) 0.132(4) 0.083(3) -0.013(3) -0.003(2) -0.022(3)

loop_
_atom_site_label
_atom_site_type_symbol
_atom_site_fract_x
_atom_site_fract_y
_atom_site_fract_z
_atom_site_U_iso_or_equiv
_atom_site_thermal_displace_type
_atom_site_occupancy
_atom_site_calc_flag
_atom_site_refinement_flags
_atom_site_disorder_group
Si1 Si 0.60089(8) 0.22554(7) 0.04045(5) 0.0376(2) Uani 1 d . .
Si2 Si 0.31124(8) 0.47384(7) 0.40516(5) 0.0435(3) Uani 1 d . .
Si3A_a Si 0.90484(15) 0.08401(12) 0.29386(9) 0.0455(6) Uani 0.682(4) d P 1
Si3B_b Si 0.9842(3) 0.0818(3) 0.2451(2) 0.0519(13) Uani 0.318(4) d P 2
Li1 Li 0.7025(5) 0.2512(4) 0.2170(3) 0.0448(13) Uani 1 d . .
Li2 Li 0.4845(5) 0.5897(4) 0.4579(3) 0.0445(13) Uani 1 d . .
Li3 Li 0.8456(5) 0.2282(4) 0.0912(3) 0.0518(14) Uani 1 d . .
N1 N 0.6689(2) 0.29572(18) 0.09288(14) 0.0363(6) Uani 1 d . .
N2 N 0.4583(2) 0.45342(19) 0.42300(14) 0.0380(6) Uani 1 d . .
N3 N 0.8800(2) 0.2004(2) 0.21711(17) 0.0528(7) Uani 1 d . .
N4 N 0.7071(2) 0.40373(18) 0.23390(14) 0.0345(6) Uani 1 d . .
C1 C 0.7071(3) 0.4569(2) 0.14121(17) 0.0371(7) Uani 1 d . .
H1A H 0.7907 0.4421 0.1116 0.045 Uiso 1 calc R .
H1B H 0.6775 0.5370 0.1397 0.045 Uiso 1 calc R .
C2 C 0.6263(3) 0.4139(2) 0.09241(19) 0.0415(8) Uani 1 d . .
H2A H 0.5422 0.4309 0.1210 0.050 Uiso 1 calc R .
H2B H 0.6264 0.4507 0.0309 0.050 Uiso 1 calc R .
C3 C 0.6090(3) 0.4642(2) 0.29112(18) 0.0385(7) Uani 1 d . .
H3A H 0.5453 0.5089 0.2547 0.046 Uiso 1 calc R .
H3B H 0.6410 0.5147 0.3181 0.046 Uiso 1 calc R .
C4 C 0.5527(3) 0.3912(2) 0.36350(18) 0.0400(7) Uani 1 d . .
H4A H 0.5168 0.3433 0.3366 0.048 Uiso 1 calc R .
H4B H 0.6169 0.3439 0.3983 0.048 Uiso 1 calc R .
C5 C 0.8255(3) 0.3840(3) 0.26775(19) 0.0440(8) Uani 1 d . .
H5A H 0.8164 0.3600 0.3320 0.053 Uiso 1 calc R .
H5B H 0.8521 0.4534 0.2581 0.053 Uiso 1 calc R .
C6 C 0.9228(3) 0.2976(3) 0.2236(2) 0.0502(9) Uani 1 d . .
H6A H 0.9494 0.3301 0.1638 0.060 Uiso 1 calc R .
H6B H 0.9936 0.2753 0.2578 0.060 Uiso 1 calc R .
C7 C 0.7026(3) 0.0841(3) 0.0428(2) 0.0561(9) Uani 1 d . .
H7A H 0.6741 0.0427 0.0056 0.084 Uiso 1 calc R .
H7B H 0.7011 0.0466 0.1033 0.084 Uiso 1 calc R .
H7C H 0.7854 0.0894 0.0206 0.084 Uiso 1 calc R .
C8 C 0.5828(3) 0.2808(3) -0.07851(19) 0.0575(9) Uani 1 d . .
H8A H 0.5357 0.2399 -0.1019 0.086 Uiso 1 calc R .
H8B H 0.6627 0.2732 -0.1122 0.086 Uiso 1 calc R .
H8C H 0.5407 0.3582 -0.0833 0.086 Uiso 1 calc R .
C9 C 0.4449(3) 0.2108(2) 0.09462(19) 0.0400(7) Uani 1 d . .
C10 C 0.4503(3) 0.1795(3) 0.1945(2) 0.0577(9) Uani 1 d . .
H10A H 0.3718 0.1679 0.2226 0.086 Uiso 1 calc R .
H10B H 0.4698 0.2385 0.2186 0.086 Uiso 1 calc R .
H10C H 0.5128 0.1121 0.2059 0.086 Uiso 1 calc R .
C11 C 0.4037(3) 0.1220(3) 0.0598(2) 0.0596(9) Uani 1 d . .
H11A H 0.3228 0.1177 0.0882 0.089 Uiso 1 calc R .
H11B H 0.4605 0.0514 0.0731 0.089 Uiso 1 calc R .
H11C H 0.4014 0.1400 -0.0040 0.089 Uiso 1 calc R .
C12 C 0.3482(3) 0.3185(3) 0.0791(2) 0.0536(9) Uani 1 d . .
H12A H 0.2712 0.3098 0.1122 0.080 Uiso 1 calc R .
H12B H 0.3381 0.3367 0.0162 0.080 Uiso 1 calc R .
H12C H 0.3738 0.3773 0.0990 0.080 Uiso 1 calc R .
C13 C 0.2853(3) 0.5050(3) 0.2857(2) 0.0694(11) Uani 1 d . .
H13A H 0.3112 0.5719 0.2597 0.104 Uiso 1 calc R .
H13B H 0.1991 0.5152 0.2803 0.104 Uiso 1 calc R .
H13C H 0.3321 0.4441 0.2549 0.104 Uiso 1 calc R .
C14 C 0.2248(3) 0.5954(3) 0.4591(2) 0.0594(10) Uani 1 d . .
H14A H 0.2461 0.6616 0.4262 0.089 Uiso 1 calc R .
H14B H 0.2452 0.5862 0.5196 0.089 Uiso 1 calc R .
H14C H 0.1379 0.6019 0.4598 0.089 Uiso 1 calc R .
C15 C 0.2359(3) 0.3566(3) 0.4552(2) 0.0551(9) Uani 1 d . .
C16 C 0.1092(3) 0.3754(4) 0.4249(3) 0.0876(14) Uani 1 d . .
H16A H 0.0696 0.3183 0.4564 0.131 Uiso 1 calc R .
H16B H 0.1169 0.3725 0.3615 0.131 Uiso 1 calc R .
H16C H 0.0606 0.4471 0.4375 0.131 Uiso 1 calc R .
C17 C 0.2226(4) 0.3463(3) 0.5560(2) 0.0764(12) Uani 1 d . .
H17A H 0.1854 0.2853 0.5810 0.115 Uiso 1 calc R .
H17B H 0.1714 0.4142 0.5749 0.115 Uiso 1 calc R .
H17C H 0.3026 0.3329 0.5765 0.115 Uiso 1 calc R .
C18 C 0.3131(4) 0.2468(3) 0.4283(3) 0.0880(14) Uani 1 d . .
H18A H 0.2759 0.1873 0.4579 0.132 Uiso 1 calc R .
H18B H 0.3948 0.2342 0.4455 0.132 Uiso 1 calc R .
H18C H 0.3174 0.2491 0.3644 0.132 Uiso 1 calc R .
C19A_a C 0.7684(6) 0.0243(6) 0.3198(5) 0.074(2) Uani 0.682(4) d P 1
H19A_a H 0.7499 0.0034 0.2662 0.111 Uiso 0.682(4) calc PR 1
H19B_a H 0.6993 0.0787 0.3425 0.111 Uiso 0.682(4) calc PR 1
H19C_a H 0.7849 -0.0404 0.3642 0.111 Uiso 0.682(4) calc PR 1
C20A_a C 0.9298(7) 0.1121(6) 0.4067(4) 0.083(2) Uani 0.682(4) d P 1
H20A_a H 1.0058 0.1352 0.4020 0.124 Uiso 0.682(4) calc PR 1
H20B_a H 0.9338 0.0453 0.4490 0.124 Uiso 0.682(4) calc PR 1
H20C_a H 0.8626 0.1700 0.4268 0.124 Uiso 0.682(4) calc PR 1
C21A_a C 1.0389(5) -0.0233(5) 0.2550(4) 0.0611(15) Uiso 0.682(4) d P 1
C22A_a C 1.0098(7) -0.0438(6) 0.1634(5) 0.086(2) Uiso 0.682(4) d P 1
H22A_a H 1.0734 -0.1032 0.1414 0.129 Uiso 0.682(4) calc PR 1
H22B_a H 1.0063 0.0230 0.1212 0.129 Uiso 0.682(4) calc PR 1
H22C_a H 0.9318 -0.0638 0.1708 0.129 Uiso 0.682(4) calc PR 1
C23A_a C 1.0615(6) -0.1307(5) 0.3173(4) 0.0824(19) Uiso 0.682(4) d P 1
H23A_a H 1.1281 -0.1840 0.2907 0.124 Uiso 0.682(4) calc PR 1
H23B_a H 0.9882 -0.1589 0.3282 0.124 Uiso 0.682(4) calc PR 1
H23C_a H 1.0828 -0.1181 0.3731 0.124 Uiso 0.682(4) calc PR 1
C24A_a C 1.1513(6) 0.0239(6) 0.2404(5) 0.103(2) Uiso 0.682(4) d P 1
H24A_a H 1.2205 -0.0288 0.2157 0.154 Uiso 0.682(4) calc PR 1
H24B_a H 1.1686 0.0387 0.2967 0.154 Uiso 0.682(4) calc PR 1
H24C_a H 1.1366 0.0920 0.1995 0.154 Uiso 0.682(4) calc PR 1
C19B_b C 1.1339(12) 0.0807(12) 0.2842(10) 0.084(4) Uiso 0.318(4) d P 2
H19D_b H 1.1801 0.1208 0.2383 0.126 Uiso 0.318(4) calc PR 2
H19E_b H 1.1801 0.0050 0.2969 0.126 Uiso 0.318(4) calc PR 2
H19F_b H 1.1186 0.1156 0.3378 0.126 Uiso 0.318(4) calc PR 2
C20B_b C 1.0582(15) -0.0153(13) 0.1624(11) 0.089(5) Uiso 0.318(4) d P 2
H20D_b H 1.1307 0.0062 0.1312 0.133 Uiso 0.318(4) calc PR 2
H20E_b H 1.0013 -0.0124 0.1201 0.133 Uiso 0.318(4) calc PR 2
H20F_b H 1.0808 -0.0899 0.1932 0.133 Uiso 0.318(4) calc PR 2
C21B_b C 0.9015(11) 0.0065(11) 0.3375(9) 0.072(4) Uiso 0.318(4) d P 2
C22B_b C 0.9803(14) -0.1108(11) 0.3699(10) 0.094(5) Uiso 0.318(4) d P 2
H22D_b H 1.0574 -0.1037 0.3855 0.140 Uiso 0.318(4) calc PR 2
H22E_b H 0.9956 -0.1565 0.3227 0.140 Uiso 0.318(4) calc PR 2
H22F_b H 0.9365 -0.1447 0.4216 0.140 Uiso 0.318(4) calc PR 2
C23B_b C 0.8684(17) 0.0710(16) 0.4105(13) 0.115(7) Uiso 0.318(4) d P 2
H23D_b H 0.9410 0.0867 0.4267 0.172 Uiso 0.318(4) calc PR 2
H23E_b H 0.8307 0.0299 0.4612 0.172 Uiso 0.318(4) calc PR 2
H23F_b H 0.8111 0.1399 0.3927 0.172 Uiso 0.318(4) calc PR 2
C24B_b C 0.7967(18) -0.0180(16) 0.2917(14) 0.099(8) Uiso 0.318(4) d P 2
H24D_b H 0.7556 -0.0675 0.3329 0.148 Uiso 0.318(4) calc PR 2
H24E_b H 0.8321 -0.0522 0.2389 0.148 Uiso 0.318(4) calc PR 2
H24F_b H 0.7383 0.0506 0.2753 0.148 Uiso 0.318(4) calc PR 2
O3 O 0.4537(2) 0.73722(17) 0.39595(14) 0.0600(7) Uani 1 d . .
C31 C 0.4035(4) 0.8372(3) 0.4303(2) 0.0732(11) Uani 1 d . .
H31A H 0.4253 0.8318 0.4907 0.088 Uiso 1 calc R .
H31B H 0.3143 0.8558 0.4321 0.088 Uiso 1 calc R .
C32 C 0.4554(4) 0.9219(3) 0.3700(3) 0.0855(13) Uani 1 d . .
H32A H 0.5272 0.9329 0.3924 0.103 Uiso 1 calc R .
H32B H 0.3948 0.9925 0.3634 0.103 Uiso 1 calc R .
C33 C 0.4895(5) 0.8766(3) 0.2841(3) 0.0962(15) Uani 1 d . .
H33A H 0.4391 0.9222 0.2387 0.115 Uiso 1 calc R .
H33B H 0.5756 0.8736 0.2632 0.115 Uiso 1 calc R .
C34 C 0.4673(5) 0.7659(3) 0.3030(2) 0.0957(15) Uani 1 d . .
H34A H 0.3931 0.7646 0.2780 0.115 Uiso 1 calc R .
H34B H 0.5360 0.7132 0.2762 0.115 Uiso 1 calc R .
O4 O 0.9507(2) 0.2638(2) -0.01088(15) 0.0662(7) Uani 1 d . .
C41 C 0.9071(4) 0.3439(4) -0.0827(3) 0.0929(15) Uani 1 d . .
H41A_a H 0.8804 0.3087 -0.1262 0.111 Uiso 0.60(3) calc PR 1
H41B_a H 0.8373 0.3998 -0.0610 0.111 Uiso 0.60(3) calc PR 1
H41C_b H 0.8765 0.4174 -0.0642 0.111 Uiso 0.40(3) calc PR 2
H41D_b H 0.8422 0.3243 -0.1079 0.111 Uiso 0.40(3) calc PR 2
C42A_a C 1.0007(17) 0.3925(18) -0.1219(18) 0.131(8) Uani 0.60(3) d P 1
H42A_a H 0.9948 0.4617 -0.0988 0.157 Uiso 0.60(3) calc PR 1
H42B_a H 1.0001 0.4076 -0.1866 0.157 Uiso 0.60(3) calc PR 1
C43A_a C 1.108(2) 0.311(2) -0.0976(16) 0.199(12) Uani 0.60(3) d P 1
H43A_a H 1.1451 0.2712 -0.1478 0.239 Uiso 0.60(3) calc PR 1
H43B_a H 1.1677 0.3483 -0.0832 0.239 Uiso 0.60(3) calc PR 1
C42B_b C 1.022(3) 0.339(3) -0.1487(15) 0.108(8) Uani 0.40(3) d P 2
H42C_b H 1.0154 0.2994 -0.1970 0.130 Uiso 0.40(3) calc PR 2
H42D_b H 1.0268 0.4141 -0.1745 0.130 Uiso 0.40(3) calc PR 2
C43B_b C 1.128(3) 0.286(3) -0.1080(14) 0.086(7) Uani 0.40(3) d P 2
H43C_b H 1.1743 0.3385 -0.1004 0.103 Uiso 0.40(3) calc PR 2
H43D_b H 1.1804 0.2295 -0.1425 0.103 Uiso 0.40(3) calc PR 2
C44 C 1.0786(3) 0.2355(4) -0.0224(3) 0.0884(14) Uani 1 d . .
H44A_a H 1.1094 0.1590 -0.0344 0.106 Uiso 0.60(3) calc PR 1
H44B_a H 1.1126 0.2447 0.0303 0.106 Uiso 0.60(3) calc PR 1
H44C_b H 1.1069 0.1550 -0.0180 0.106 Uiso 0.40(3) calc PR 2
H44D_b H 1.1098 0.2595 0.0255 0.106 Uiso 0.40(3) calc PR 2

loop_
_atom_type_symbol
_atom_type_description
_atom_type_scat_dispersion_real
_atom_type_scat_dispersion_imag
_atom_type_scat_source
C C 0.0033 0.0016 'International Tables Vol C Tables 4.2.6.8 and 6.1.1.4'
H H 0.0000 0.0000 'International Tables Vol C Tables 4.2.6.8 and 6.1.1.4'
Li Li -0.0003 0.0001 'International Tables Vol C Tables 4.2.6.8 and 6.1.1.4'
N N 0.0061 0.0033 'International Tables Vol C Tables 4.2.6.8 and 6.1.1.4'
O O 0.0106 0.0060 'International Tables Vol C Tables 4.2.6.8 and 6.1.1.4'
Si Si 0.0817 0.0704 'International Tables Vol C Tables 4.2.6.8 and 6.1.1.4'

loop_
_geom_angle_atom_site_label_1
_geom_angle_atom_site_label_2
_geom_angle_atom_site_label_3
_geom_angle
_geom_angle_site_symmetry_1
_geom_angle_site_symmetry_3
_geom_angle_publ_flag
N1 Si1 C8 115.05(14) . . ?
N1 Si1 C7 105.78(13) . . ?
C8 Si1 C7 106.88(16) . . ?
N1 Si1 C9 114.67(12) . . ?
C8 Si1 C9 106.41(15) . . ?
C7 Si1 C9 107.59(15) . . ?
N1 Si1 Li3 37.88(13) . . ?
C8 Si1 Li3 112.57(15) . . ?
C7 Si1 Li3 70.68(15) . . ?
C9 Si1 Li3 139.72(14) . . ?
N2 Si2 C14 106.94(14) . . ?
N2 Si2 C13 113.84(14) . . ?
C14 Si2 C13 107.31(17) . . ?
N2 Si2 C15 115.27(14) . . ?
C14 Si2 C15 106.17(15) . . ?
C13 Si2 C15 106.79(17) . . ?
N2 Si2 Li2 38.73(12) . . ?
C14 Si2 Li2 69.95(15) . . ?
C13 Si2 Li2 114.87(16) . . ?
C15 Si2 Li2 137.43(15) . . ?
N3 Si3A_a C19A_a 111.6(2) . . ?
N3 Si3A_a C21A_a 111.5(2) . . ?
C19A_a Si3A_a C21A_a 109.1(3) . . ?
N3 Si3A_a C20A_a 113.2(2) . . ?
C19A_a Si3A_a C20A_a 102.7(4) . . ?
C21A_a Si3A_a C20A_a 108.3(3) . . ?
N3 Si3A_a Li1 39.78(13) . . ?
C19A_a Si3A_a Li1 73.6(2) . . ?
C21A_a Si3A_a Li1 138.0(2) . . ?
C20A_a Si3A_a Li1 111.9(2) . . ?
N3 Si3B_b C21B_b 103.9(4) . . ?
N3 Si3B_b C20B_b 121.8(5) . . ?
C21B_b Si3B_b C20B_b 108.2(6) . . ?
N3 Si3B_b C19B_b 122.3(5) . . ?
C21B_b Si3B_b C19B_b 106.3(6) . . ?
C20B_b Si3B_b C19B_b 93.2(7) . . ?
N3 Si3B_b Li3 35.45(15) . . ?
C21B_b Si3B_b Li3 120.1(4) . . ?
C20B_b Si3B_b Li3 86.3(5) . . ?
C19B_b Si3B_b Li3 131.3(5) . . ?
N3 Li1 N1 107.2(2) . . y
N3 Li1 N4 91.6(2) . . y
N1 Li1 N4 93.3(2) . . y
N3 Li1 Li3 53.89(19) . . ?
N1 Li1 Li3 53.68(18) . . ?
N4 Li1 Li3 99.5(2) . . ?
N3 Li1 C2 115.7(2) . . ?
N1 Li1 C2 32.91(12) . . ?
N4 Li1 C2 62.16(16) . . ?
Li3 Li1 C2 72.91(19) . . ?
N3 Li1 C1 95.0(2) . . ?
N1 Li1 C1 61.12(15) . . ?
N4 Li1 C1 32.75(11) . . ?
Li3 Li1 C1 75.5(2) . . ?
C2 Li1 C1 33.14(10) . . ?
N3 Li1 C5 61.59(17) . . ?
N1 Li1 C5 111.3(2) . . ?
N4 Li1 C5 31.94(12) . . ?
Li3 Li1 C5 89.2(2) . . ?
C2 Li1 C5 87.10(17) . . ?
C1 Li1 C5 53.96(13) . . ?
N3 Li1 C6 30.82(12) . . ?
N1 Li1 C6 105.0(2) . . ?
N4 Li1 C6 60.85(16) . . ?
Li3 Li1 C6 63.02(19) . . ?
C2 Li1 C6 96.73(18) . . ?
C1 Li1 C6 68.30(15) . . ?
C5 Li1 C6 32.39(11) . . ?
N3 Li1 Si3A_a 34.05(12) . . ?
N1 Li1 Si3A_a 129.9(2) . . ?
N4 Li1 Si3A_a 111.7(2) . . ?
Li3 Li1 Si3A_a 79.0(2) . . ?
C2 Li1 Si3A_a 149.3(2) . . ?
C1 Li1 Si3A_a 126.8(2) . . ?
C5 Li1 Si3A_a 80.07(15) . . ?
C6 Li1 Si3A_a 58.56(13) . . ?
O3 Li2 N2 124.7(3) . 2_666 y
O3 Li2 N2 129.2(3) . . y
N2 Li2 N2 106.0(2) 2_666 . y
O3 Li2 Li2 176.7(4) . 2_666 y
N2 Li2 Li2 53.3(2) 2_666 2_666 y
N2 Li2 Li2 52.7(2) . 2_666 y
O3 Li2 C4 106.4(2) . 2_666 ?
N2 Li2 C4 30.74(11) 2_666 2_666 ?
N2 Li2 C4 117.0(2) . 2_666 ?
Li2 Li2 C4 70.5(2) 2_666 2_666 ?
O3 Li2 Si2 108.0(2) . . ?
N2 Li2 Si2 119.3(2) 2_666 . ?
N2 Li2 Si2 31.99(11) . . ?
Li2 Li2 Si2 72.4(2) 2_666 . ?
C4 Li2 Si2 112.20(18) 2_666 . ?
O4 Li3 N1 118.7(3) . . y
O4 Li3 N3 127.8(3) . . y
N1 Li3 N3 105.6(3) . . y
O4 Li3 Li1 159.8(3) . . ?
N1 Li3 Li1 53.01(19) . . ?
N3 Li3 Li1 52.99(19) . . ?
O4 Li3 C6 104.9(3) . . ?
N1 Li3 C6 106.6(2) . . ?
N3 Li3 C6 32.19(13) . . ?
Li1 Li3 C6 65.54(19) . . ?
O4 Li3 Si1 110.7(2) . . ?
N1 Li3 Si1 31.32(11) . . ?
N3 Li3 Si1 121.5(2) . . ?
Li1 Li3 Si1 71.87(19) . . ?
C6 Li3 Si1 135.2(2) . . ?
O4 Li3 Si3B_b 113.2(2) . . ?
N1 Li3 Si3B_b 127.8(2) . . ?
N3 Li3 Si3B_b 29.72(13) . . ?
Li1 Li3 Si3B_b 76.2(2) . . ?
C6 Li3 Si3B_b 53.21(13) . . ?
Si1 Li3 Si3B_b 128.2(2) . . ?
C2 N1 Si1 121.58(19) . . ?
C2 N1 Li1 99.8(2) . . ?
Si1 N1 Li1 122.64(19) . . ?
C2 N1 Li3 119.2(2) . . ?
Si1 N1 Li3 110.8(2) . . ?
Li1 N1 Li3 73.3(2) . . ?
C4 N2 Si2 118.55(19) . . ?
C4 N2 Li2 105.7(2) . 2_666 ?
Si2 N2 Li2 123.17(19) . 2_666 ?
C4 N2 Li2 118.9(2) . . ?
Si2 N2 Li2 109.27(19) . . ?
Li2 N2 Li2 74.0(2) 2_666 . ?
C6 N3 Si3B_b 112.2(2) . . ?
C6 N3 Si3A_a 122.6(2) . . ?
C6 N3 Li1 105.5(2) . . ?
Si3B_b N3 Li1 138.3(3) . . ?
Si3A_a N3 Li1 106.2(2) . . ?
C6 N3 Li3 101.2(2) . . ?
Si3B_b N3 Li3 114.8(2) . . ?
Si3A_a N3 Li3 133.4(2) . . ?
Li1 N3 Li3 73.1(2) . . ?
C3 N4 C5 111.9(2) . . ?
C3 N4 C1 111.4(2) . . ?
C5 N4 C1 112.9(2) . . ?
C3 N4 Li1 118.5(2) . . ?
C5 N4 Li1 101.6(2) . . ?
C1 N4 Li1 99.7(2) . . ?
N4 C1 C2 110.4(2) . . ?
N4 C1 Li1 47.51(16) . . ?
C2 C1 Li1 71.65(19) . . ?
N1 C2 C1 110.7(2) . . ?
N1 C2 Li1 47.25(16) . . ?
C1 C2 Li1 75.21(19) . . ?
N4 C3 C4 113.6(2) . . ?
N2 C4 C3 112.8(2) . . ?
N2 C4 Li2 43.58(16) . 2_666 ?
C3 C4 Li2 126.5(2) . 2_666 ?
N4 C5 C6 112.7(2) . . ?
N4 C5 Li1 46.49(17) . . ?
C6 C5 Li1 74.8(2) . . ?
N3 C6 C5 112.7(3) . . ?
N3 C6 Li3 46.61(18) . . ?
C5 C6 Li3 113.1(2) . . ?
N3 C6 Li1 43.69(17) . . ?
C5 C6 Li1 72.8(2) . . ?
Li3 C6 Li1 51.44(16) . . ?
C11 C9 C10 108.4(3) . . ?
C11 C9 C12 107.9(3) . . ?
C10 C9 C12 108.0(3) . . ?
C11 C9 Si1 111.8(2) . . ?
C10 C9 Si1 108.8(2) . . ?
C12 C9 Si1 111.8(2) . . ?
C17 C15 C16 108.4(3) . . ?
C17 C15 C18 107.9(3) . . ?
C16 C15 C18 108.1(3) . . ?
C17 C15 Si2 110.1(2) . . ?
C16 C15 Si2 111.4(3) . . ?
C18 C15 Si2 110.8(2) . . ?
C23A_a C21A_a C24A_a 110.0(5) . . ?
C23A_a C21A_a C22A_a 109.8(5) . . ?
C24A_a C21A_a C22A_a 109.0(5) . . ?
C23A_a C21A_a Si3A_a 114.2(4) . . ?
C24A_a C21A_a Si3A_a 108.6(4) . . ?
C22A_a C21A_a Si3A_a 105.1(4) . . ?
C23B_b C21B_b C22B_b 109.5(13) . . ?
C23B_b C21B_b C24B_b 119.1(13) . . ?
C22B_b C21B_b C24B_b 104.2(12) . . ?
C23B_b C21B_b Si3B_b 108.6(11) . . ?
C22B_b C21B_b Si3B_b 112.2(9) . . ?
C24B_b C21B_b Si3B_b 103.2(11) . . ?
C34 O3 C31 105.4(3) . . ?
C34 O3 Li2 125.5(3) . . ?
C31 O3 Li2 128.9(2) . . ?
O3 C31 C32 106.2(3) . . ?
C31 C32 C33 104.4(3) . . ?
C34 C33 C32 105.1(3) . . ?
O3 C34 C33 107.8(4) . . ?
C44 O4 C41 109.2(3) . . ?
C44 O4 Li3 128.1(3) . . ?
C41 O4 Li3 121.7(3) . . ?
C42A_a C41 O4 108.2(8) . . ?
O4 C41 C42B_b 102.1(11) . . ?
C41 C42A_a C43A_a 103.3(13) . . ?
C44 C43A_a C42A_a 110.6(14) . . ?
C43B_b C42B_b C41 111.8(18) . . ?
C42B_b C43B_b C44 102.2(19) . . ?
O4 C44 C43A_a 103.4(10) . . ?
O4 C44 C43B_b 112.3(12) . . ?

loop_
_geom_bond_atom_site_label_1
_geom_bond_atom_site_label_2
_geom_bond_distance
_geom_bond_site_symmetry_2
_geom_bond_publ_flag
Si1 N1 1.689(2) . y
Si1 C8 1.882(3) . ?
Si1 C7 1.884(3) . ?
Si1 C9 1.908(3) . ?
Si1 Li3 3.037(6) . y
Si2 N2 1.700(3) . y
Si2 C14 1.874(3) . ?
Si2 C13 1.878(3) . ?
Si2 C15 1.915(4) . ?
Si2 Li2 3.029(5) . ?
Si3A_a N3 1.731(3) . y
Si3A_a C19A_a 1.877(6) . ?
Si3A_a C21A_a 1.886(6) . ?
Si3A_a C20A_a 1.917(6) . ?
Si3A_a Li1 2.970(6) . y
Si3B_b N3 1.711(4) . ?
Si3B_b C21B_b 1.869(14) . ?
Si3B_b C20B_b 1.894(16) . ?
Si3B_b C19B_b 1.900(14) . ?
Si3B_b Li3 3.132(6) . ?
Li1 N3 1.979(6) . y
Li1 N1 1.977(5) . y
Li1 N4 2.022(6) . y
Li1 Li3 2.371(7) . y
Li1 C2 2.653(6) . ?
Li1 C1 2.702(6) . ?
Li1 C5 2.731(6) . ?
Li1 C6 2.760(6) . ?
Li2 O3 1.937(5) . y
Li2 N2 1.992(5) 2_666 y
Li2 N2 2.008(6) . y
Li2 Li2 2.408(10) 2_666 y
Li2 C4 2.782(6) 2_666 y
Li3 O4 1.913(6) . y
Li3 N1 1.994(6) . y
Li3 N3 2.002(6) . y
Li3 C6 2.702(6) . y
N1 C2 1.463(3) . ?
N2 C4 1.477(3) . ?
N2 Li2 1.992(5) 2_666 ?
N3 C6 1.467(4) . ?
N4 C3 1.469(3) . ?
N4 C5 1.475(4) . ?
N4 C1 1.483(3) . ?
C1 C2 1.528(4) . ?
C3 C4 1.514(4) . ?
C4 Li2 2.782(6) 2_666 ?
C5 C6 1.532(4) . ?
C9 C11 1.532(4) . ?
C9 C10 1.539(4) . ?
C9 C12 1.542(4) . ?
C15 C17 1.535(5) . ?
C15 C16 1.543(5) . ?
C15 C18 1.545(5) . ?
C21A_a C23A_a 1.526(8) . ?
C21A_a C24A_a 1.531(8) . ?
C21A_a C22A_a 1.581(9) . ?
C21B_b C23B_b 1.46(2) . ?
C21B_b C22B_b 1.584(18) . ?
C21B_b C24B_b 1.60(2) . ?
O3 C34 1.423(4) . ?
O3 C31 1.418(4) . ?
C31 C32 1.492(5) . ?
C32 C33 1.501(6) . ?
C33 C34 1.473(5) . ?
O4 C44 1.415(4) . ?
O4 C41 1.435(4) . ?
C41 C42A_a 1.391(15) . ?
C41 C42B_b 1.54(2) . ?
C42A_a C43A_a 1.45(3) . ?
C43A_a C44 1.45(2) . ?
C42B_b C43B_b 1.42(4) . ?
C43B_b C44 1.48(3) . ?
